data_4026915
loop_
_publ_author_name
'Mark A. Honey'
'Raffaele Pasceri'
'William Lewis'
'Christopher J. Moody'

_publ_section_title
;
 Diverse Trifluoromethyl Heterocycles from a Single Precursor
;
_journal_name_full 'Journal of Organic Chemistry'
_journal_page_first 1396
_journal_page_last 1405
_journal_paper_doi 10.1021/jo202201w
_journal_volume 77
_journal_year 2012
_chemical_formula_sum 'C13 H13 Br F3 N O5'
_chemical_formula_weight 400.15
_chemical_name_systematic
; 
 ? 
;
_space_group_IT_number 2
_symmetry_cell_setting triclinic
_symmetry_space_group_name_Hall '-P 1'
_symmetry_space_group_name_H-M 'P -1'
_atom_sites_solution_hydrogens geom
_atom_sites_solution_primary direct
_atom_sites_solution_secondary difmap
_audit_creation_method 'enCIFer editing of SHELXL-97 created file'
_cell_angle_alpha 98.186(5)
_cell_angle_beta 100.888(5)
_cell_angle_gamma 96.356(4)
_cell_formula_units_Z 2
_cell_length_a 7.1571(4)
_cell_length_b 8.4227(4)
_cell_length_c 13.3083(8)
_cell_measurement_reflns_used 3028
_cell_measurement_temperature 150(2)
_cell_measurement_theta_max 72.6
_cell_measurement_theta_min 3.43
_cell_volume 771.93(8)
_computing_cell_refinement
;
CrysAlisPro, Oxford Diffraction Ltd.,
Version 1.171.34.36 (release 02-08-2010 CrysAlis171 .NET)
(compiled Nov  6 2009,16:24:50)
;
_computing_data_collection
;
CrysAlisPro, Oxford Diffraction Ltd.,
Version 1.171.34.36 (release 02-08-2010 CrysAlis171 .NET)
(compiled Nov  6 2009,16:24:50)
;
_computing_data_reduction
;
CrysAlisPro, Oxford Diffraction Ltd.,
Version 1.171.34.36 (release 02-08-2010 CrysAlis171 .NET)
(compiled Nov  6 2009,16:24:50)
;
_computing_molecular_graphics ' ? '
_computing_publication_material 'enCIFer(Allen et al.,2004);PLATON(Spek,2003)'
_computing_structure_refinement 'SHELXL97 (Sheldrick, 2008)'
_computing_structure_solution 'SHELXS97 (Sheldrick, 2008)'
_diffrn_ambient_temperature 150(2)
_diffrn_detector_area_resol_mean 10.3613
_diffrn_measured_fraction_theta_full 0.988
_diffrn_measured_fraction_theta_max 0.957
_diffrn_measurement_device_type 'SuperNova, Single source at offset), Atlas'
_diffrn_measurement_method '\w scans'
_diffrn_radiation_monochromator mirror
_diffrn_radiation_source 'SuperNova (Cu) x-ray Source'
_diffrn_radiation_type 'Cu K\a'
_diffrn_radiation_wavelength 1.5418
_diffrn_reflns_av_R_equivalents 0.0149
_diffrn_reflns_av_sigmaI/netI 0.0151
_diffrn_reflns_limit_h_max 6
_diffrn_reflns_limit_h_min -8
_diffrn_reflns_limit_k_max 10
_diffrn_reflns_limit_k_min -9
_diffrn_reflns_limit_l_max 16
_diffrn_reflns_limit_l_min -15
_diffrn_reflns_number 4463
_diffrn_reflns_theta_full 67.50
_diffrn_reflns_theta_max 72.75
_diffrn_reflns_theta_min 3.43
_diffrn_standards_decay_% 0
_diffrn_standards_number 0
_exptl_absorpt_coefficient_mu 4.188
_exptl_absorpt_correction_T_max 1.217
_exptl_absorpt_correction_T_min 0.378
_exptl_absorpt_correction_type gaussian
_exptl_absorpt_process_details
;
CrysAlisPro, Oxford Diffraction Ltd., 
Version 1.171.34.36 (release 02-08-2010 CrysAlis171 .NET) 
(compiled Jan  5 2010,16:28:46) 
Analytical numeric absorption correction using a multifaceted crystal 
model based on expressions derived by R.C. Clark & J.S. Reid. 
(Clark, R. C. & Reid, J. S. (1995). Acta Cryst. A51, 887-897) 
;
_exptl_crystal_colour colourless
_exptl_crystal_density_diffrn 1.722
_exptl_crystal_description lath
_exptl_crystal_F_000 400
_exptl_crystal_size_max 0.5881
_exptl_crystal_size_mid 0.1945
_exptl_crystal_size_min 0.0490
_refine_diff_density_max 0.339
_refine_diff_density_min -0.461
_refine_diff_density_rms 0.065
_refine_ls_extinction_method none
_refine_ls_goodness_of_fit_ref 1.062
_refine_ls_hydrogen_treatment mixed
_refine_ls_matrix_type full
_refine_ls_number_parameters 214
_refine_ls_number_reflns 2943
_refine_ls_number_restraints 1
_refine_ls_restrained_S_all 1.062
_refine_ls_R_factor_all 0.0288
_refine_ls_R_factor_gt 0.0280
_refine_ls_shift/su_max 0.002
_refine_ls_shift/su_mean 0.000
_refine_ls_structure_factor_coef Fsqd
_refine_ls_weighting_details 'calc w=1/[\s^2^(Fo^2^)+(0.0439P)^2^+0.4133P] where P=(Fo^2^+2Fc^2^)/3'
_refine_ls_weighting_scheme calc
_refine_ls_wR_factor_gt 0.0744
_refine_ls_wR_factor_ref 0.0748
_reflns_number_gt 2839
_reflns_number_total 2943
_reflns_threshold_expression I>2\s(I)
_cod_data_source_file jo202201w_si_002_2d.cif
_cod_data_source_block MHCJMA
_cod_original_cell_volume 771.93(7)
_cod_database_code 4026915
_nottingham_internal_coll_name MHCJMA
_nottingham_internal_coll_number 9949
_nottingham_internal_coll_client MH/CJM
_nottingham_internal_coll_type custom
_nottingham_internal_coll_frame_time '2 and 8s'
_nottingham_internal_coll_frame_width '1 degree'
_nottingham_internal_coll_frame_method '\w scans'
_nottingham_internal_coll_user AJB
_nottingham_internal_coll_date 26/11/2010
_nottingham_internal_process_user WL
_nottingham_internal_process_date 30/11/2010
_nottingham_internal_solution_user wl
_nottingham_internal_solution_date 30/11/2010
_nottingham_internal_refinement_user wl
_nottingham_internal_refinement_date 4/2/2011
_nottingham_internal_validation_user wl
_nottingham_internal_validation_date 24/3/2011
_nottingham_internal_archive_date 24/3/2011

loop_
_symmetry_equiv_pos_as_xyz
'x, y, z'
'-x, -y, -z'

loop_
_atom_site_label
_atom_site_type_symbol
_atom_site_fract_x
_atom_site_fract_y
_atom_site_fract_z
_atom_site_U_iso_or_equiv
_atom_site_adp_type
_atom_site_occupancy
_atom_site_symmetry_multiplicity
_atom_site_calc_flag
_atom_site_refinement_flags
Br1 Br 0.72952(3) 0.36059(3) 1.030607(15) 0.03991(10) Uani 1 1 d .
C1 C 0.1412(2) 0.11949(19) 0.36172(13) 0.0177(3) Uani 1 1 d .
C2 C 0.0796(2) 0.25788(18) 0.43006(12) 0.0154(3) Uani 1 1 d .
H2 H 0.1260 0.3613 0.4113 0.018 Uiso 1 1 calc R
C3 C -0.1431(2) 0.23977(18) 0.41550(12) 0.0154(3) Uani 1 1 d .
C4 C -0.2353(2) 0.2749(2) 0.30778(13) 0.0204(3) Uani 1 1 d .
C5 C 0.2156(3) 0.0364(2) 0.19891(15) 0.0289(4) Uani 1 1 d .
H5A H 0.1165 -0.0572 0.1819 0.035 Uiso 1 1 calc R
H5B H 0.3364 0.0024 0.2283 0.035 Uiso 1 1 calc R
C6 C 0.2326(3) 0.1084(3) 0.10341(15) 0.0355(4) Uani 1 1 d .
H6B H 0.2619 0.0281 0.0521 0.053 Uiso 1 1 calc R
H6C H 0.3335 0.1990 0.1210 0.053 Uiso 1 1 calc R
H6A H 0.1133 0.1441 0.0762 0.053 Uiso 1 1 calc R
C7 C 0.3537(2) 0.29113(19) 0.56903(13) 0.0178(3) Uani 1 1 d .
C8 C 0.4389(2) 0.30614(19) 0.68150(13) 0.0184(3) Uani 1 1 d .
C9 C 0.6235(2) 0.3903(2) 0.71833(15) 0.0265(4) Uani 1 1 d .
H9 H 0.6886 0.4354 0.6726 0.032 Uiso 1 1 calc R
C10 C 0.7111(3) 0.4079(2) 0.82167(15) 0.0295(4) Uani 1 1 d .
H10 H 0.8342 0.4648 0.8461 0.035 Uiso 1 1 calc R
C11 C 0.6119(3) 0.3391(2) 0.88824(13) 0.0254(4) Uani 1 1 d .
C12 C 0.4284(3) 0.2543(2) 0.85385(14) 0.0276(4) Uani 1 1 d .
H12 H 0.3641 0.2089 0.8997 0.033 Uiso 1 1 calc R
C13 C 0.3425(2) 0.2383(2) 0.74991(14) 0.0223(3) Uani 1 1 d .
H13 H 0.2193 0.1816 0.7257 0.027 Uiso 1 1 calc R
F1 F -0.41774(14) 0.29618(14) 0.30416(9) 0.0305(2) Uani 1 1 d .
F2 F -0.14467(16) 0.41034(13) 0.28591(8) 0.0288(2) Uani 1 1 d .
F3 F -0.23356(15) 0.15476(13) 0.23066(8) 0.0282(2) Uani 1 1 d .
N1 N 0.16125(19) 0.25760(16) 0.53787(11) 0.0161(3) Uani 1 1 d D
H1 H 0.088(3) 0.267(2) 0.5797(15) 0.019 Uiso 1 1 d D
O1 O 0.15996(18) -0.01265(15) 0.38483(10) 0.0238(3) Uani 1 1 d .
O2 O -0.22757(16) 0.08366(13) 0.41653(9) 0.0196(2) Uani 1 1 d .
H2A H -0.2022 0.0632 0.4756 0.029 Uiso 1 1 calc R
O3 O -0.18085(15) 0.35463(13) 0.49181(9) 0.0184(2) Uani 1 1 d .
H3 H -0.2950 0.3389 0.4940 0.028 Uiso 1 1 calc R
O4 O 0.45239(17) 0.30748(17) 0.50371(10) 0.0265(3) Uani 1 1 d .
O5 O 0.16599(17) 0.16210(14) 0.27271(9) 0.0214(2) Uani 1 1 d .

loop_
_atom_site_aniso_label
_atom_site_aniso_U_11
_atom_site_aniso_U_22
_atom_site_aniso_U_33
_atom_site_aniso_U_23
_atom_site_aniso_U_13
_atom_site_aniso_U_12
Br1 0.03911(15) 0.05551(17) 0.01936(13) 0.00289(9) -0.00481(9) 0.00511(10)
C1 0.0138(7) 0.0211(8) 0.0181(8) 0.0024(6) 0.0040(6) 0.0025(6)
C2 0.0135(7) 0.0174(7) 0.0154(7) 0.0027(6) 0.0035(6) 0.0015(5)
C3 0.0128(7) 0.0157(7) 0.0171(8) 0.0024(6) 0.0028(6) 0.0008(5)
C4 0.0176(8) 0.0228(8) 0.0210(8) 0.0051(6) 0.0027(6) 0.0033(6)
C5 0.0363(10) 0.0287(9) 0.0243(9) -0.0012(7) 0.0149(8) 0.0077(7)
C6 0.0420(11) 0.0444(11) 0.0209(9) 0.0020(8) 0.0121(8) 0.0052(9)
C7 0.0149(7) 0.0178(7) 0.0205(8) 0.0031(6) 0.0035(6) 0.0023(6)
C8 0.0161(7) 0.0182(7) 0.0204(8) 0.0015(6) 0.0026(6) 0.0044(6)
C9 0.0174(8) 0.0349(9) 0.0255(9) 0.0064(7) 0.0031(7) -0.0020(7)
C10 0.0190(8) 0.0372(10) 0.0276(10) 0.0021(8) -0.0013(7) -0.0010(7)
C11 0.0279(9) 0.0287(9) 0.0170(8) 0.0003(7) -0.0012(7) 0.0081(7)
C12 0.0289(9) 0.0320(9) 0.0218(9) 0.0053(7) 0.0059(7) 0.0011(7)
C13 0.0188(8) 0.0249(8) 0.0212(8) 0.0028(6) 0.0022(6) -0.0001(6)
F1 0.0167(5) 0.0469(6) 0.0297(6) 0.0121(5) 0.0009(4) 0.0107(4)
F2 0.0311(5) 0.0289(5) 0.0288(6) 0.0158(4) 0.0052(4) 0.0030(4)
F3 0.0287(5) 0.0354(6) 0.0174(5) 0.0007(4) 0.0007(4) 0.0036(4)
N1 0.0117(6) 0.0217(6) 0.0159(6) 0.0036(5) 0.0046(5) 0.0024(5)
O1 0.0277(6) 0.0214(6) 0.0251(6) 0.0056(5) 0.0091(5) 0.0075(5)
O2 0.0190(5) 0.0171(5) 0.0215(6) 0.0047(4) 0.0031(5) -0.0025(4)
O3 0.0118(5) 0.0211(6) 0.0219(6) -0.0003(4) 0.0058(4) 0.0013(4)
O4 0.0136(5) 0.0450(8) 0.0220(6) 0.0079(5) 0.0059(5) 0.0017(5)
O5 0.0243(6) 0.0242(6) 0.0180(6) 0.0034(5) 0.0088(5) 0.0062(5)

loop_
_atom_type_symbol
_atom_type_description
_atom_type_scat_dispersion_real
_atom_type_scat_dispersion_imag
_atom_type_scat_source
C C 0.0181 0.0091 'International Tables Vol C Tables 4.2.6.8 and 6.1.1.4'
H H 0.0000 0.0000 'International Tables Vol C Tables 4.2.6.8 and 6.1.1.4'
N N 0.0311 0.0180 'International Tables Vol C Tables 4.2.6.8 and 6.1.1.4'
O O 0.0492 0.0322 'International Tables Vol C Tables 4.2.6.8 and 6.1.1.4'
F F 0.0727 0.0534 'International Tables Vol C Tables 4.2.6.8 and 6.1.1.4'
Br Br -0.6763 1.2805 'International Tables Vol C Tables 4.2.6.8 and 6.1.1.4'

loop_
_geom_angle_atom_site_label_1
_geom_angle_atom_site_label_2
_geom_angle_atom_site_label_3
_geom_angle
O1 C1 O5 124.48(15)
O1 C1 C2 124.61(14)
O5 C1 C2 110.88(13)
N1 C2 C1 109.84(12)
N1 C2 C3 108.57(12)
C1 C2 C3 111.07(12)
N1 C2 H2 109.1
C1 C2 H2 109.1
C3 C2 H2 109.1
O3 C3 O2 113.41(12)
O3 C3 C4 109.20(13)
O2 C3 C4 103.97(12)
O3 C3 C2 106.05(12)
O2 C3 C2 113.60(12)
C4 C3 C2 110.61(12)
F1 C4 F3 107.26(14)
F1 C4 F2 107.13(13)
F3 C4 F2 107.00(14)
F1 C4 C3 110.45(13)
F3 C4 C3 112.83(13)
F2 C4 C3 111.87(13)
O5 C5 C6 106.98(15)
O5 C5 H5A 110.3
C6 C5 H5A 110.3
O5 C5 H5B 110.3
C6 C5 H5B 110.3
H5A C5 H5B 108.6
C5 C6 H6B 109.5
C5 C6 H6C 109.5
H6B C6 H6C 109.5
C5 C6 H6A 109.5
H6B C6 H6A 109.5
H6C C6 H6A 109.5
O4 C7 N1 119.05(15)
O4 C7 C8 122.54(14)
N1 C7 C8 118.40(14)
C13 C8 C9 119.36(16)
C13 C8 C7 122.62(15)
C9 C8 C7 118.01(15)
C10 C9 C8 120.92(17)
C10 C9 H9 119.5
C8 C9 H9 119.5
C9 C10 C11 118.57(17)
C9 C10 H10 120.7
C11 C10 H10 120.7
C10 C11 C12 121.84(17)
C10 C11 Br1 119.45(14)
C12 C11 Br1 118.71(14)
C13 C12 C11 118.77(17)
C13 C12 H12 120.6
C11 C12 H12 120.6
C12 C13 C8 120.54(16)
C12 C13 H13 119.7
C8 C13 H13 119.7
C7 N1 C2 117.74(13)
C7 N1 H1 121.9(15)
C2 N1 H1 117.3(15)
C3 O2 H2A 109.5
C3 O3 H3 109.5
C1 O5 C5 115.70(13)

loop_
_geom_bond_atom_site_label_1
_geom_bond_atom_site_label_2
_geom_bond_distance
Br1 C11 1.8966(18)
C1 O1 1.211(2)
C1 O5 1.323(2)
C1 C2 1.531(2)
C2 N1 1.444(2)
C2 C3 1.556(2)
C2 H2 0.9800
C3 O3 1.3863(19)
C3 O2 1.3880(18)
C3 C4 1.544(2)
C4 F1 1.3306(19)
C4 F3 1.338(2)
C4 F2 1.345(2)
C5 O5 1.460(2)
C5 C6 1.503(3)
C5 H5A 0.9700
C5 H5B 0.9700
C6 H6B 0.9600
C6 H6C 0.9600
C6 H6A 0.9600
C7 O4 1.232(2)
C7 N1 1.347(2)
C7 C8 1.487(2)
C8 C13 1.389(2)
C8 C9 1.392(2)
C9 C10 1.379(3)
C9 H9 0.9300
C10 C11 1.385(3)
C10 H10 0.9300
C11 C12 1.385(3)
C12 C13 1.384(3)
C12 H12 0.9300
C13 H13 0.9300
N1 H1 0.834(15)
O2 H2A 0.8200
O3 H3 0.8200

loop_
_geom_hbond_atom_site_label_D
_geom_hbond_atom_site_label_H
_geom_hbond_atom_site_label_A
_geom_hbond_distance_DH
_geom_hbond_distance_HA
_geom_hbond_distance_DA
_geom_hbond_angle_DHA
_geom_hbond_site_symmetry_A
O2 H2A O1 0.82 1.94 2.7588(18) 176.3 2_556
O3 H3 O4 0.82 1.83 2.6490(15) 177.9 1_455

loop_
_geom_torsion_atom_site_label_1
_geom_torsion_atom_site_label_2
_geom_torsion_atom_site_label_3
_geom_torsion_atom_site_label_4
_geom_torsion
O1 C1 C2 N1 36.5(2)
O5 C1 C2 N1 -145.28(13)
O1 C1 C2 C3 -83.65(19)
O5 C1 C2 C3 94.60(15)
N1 C2 C3 O3 49.91(16)
C1 C2 C3 O3 170.77(12)
N1 C2 C3 O2 -75.32(16)
C1 C2 C3 O2 45.54(18)
N1 C2 C3 C4 168.20(12)
C1 C2 C3 C4 -70.94(16)
O3 C3 C4 F1 -49.36(17)
O2 C3 C4 F1 71.99(16)
C2 C3 C4 F1 -165.71(13)
O3 C3 C4 F3 -169.40(12)
O2 C3 C4 F3 -48.06(16)
C2 C3 C4 F3 74.25(16)
O3 C3 C4 F2 69.88(16)
O2 C3 C4 F2 -168.77(13)
C2 C3 C4 F2 -46.47(17)
O4 C7 C8 C13 -158.31(17)
N1 C7 C8 C13 21.4(2)
O4 C7 C8 C9 21.0(2)
N1 C7 C8 C9 -159.37(16)
C13 C8 C9 C10 -0.4(3)
C7 C8 C9 C10 -179.66(16)
C8 C9 C10 C11 0.4(3)
C9 C10 C11 C12 -0.2(3)
C9 C10 C11 Br1 179.71(15)
C10 C11 C12 C13 0.0(3)
Br1 C11 C12 C13 -179.89(14)
C11 C12 C13 C8 0.0(3)
C9 C8 C13 C12 0.2(3)
C7 C8 C13 C12 179.44(16)
O4 C7 N1 C2 -5.8(2)
C8 C7 N1 C2 174.52(13)
C1 C2 N1 C7 66.00(17)
C3 C2 N1 C7 -172.37(13)
O1 C1 O5 C5 1.2(2)
C2 C1 O5 C5 -177.03(13)
C6 C5 O5 C1 178.76(15)
